data_7154579
loop_
_publ_author_name
'Iakovenko, Roman O.'
'Kazakova, Anna N.'
'Muzalevskiy, Vasiliy M.'
'Ivanov, Alexander Yu'
'Boyarskaya, Irina A.'
'Chicca, Andrea'
'Petrucci, Vanessa'
'Gertsch, J\"urg'
'Krasavin, Mikhail'
'Starova, Galina L.'
'Zolotarev, Andrey A.'
'Avdontceva, Margarita S.'
'Nenajdenko, Valentine G.'
'Vasilyev, Aleksander V.'

_publ_section_title
;
 Reactions of CF3-enones with arenes under superelectrophilic activation:
 a pathway to trans-1,3-diaryl-1-CF3-indanes, new cannabinoid receptor
 ligands.
;
_journal_issue 33
_journal_name_full 'Organic &amp; biomolecular chemistry'
_journal_page_first 8827
_journal_page_last 8842
_journal_paper_doi 10.1039/c5ob01072a
_journal_volume 13
_journal_year 2015
_chemical_formula_moiety 'C26 H25 F3'
_chemical_formula_sum 'C26 H25 F3'
_chemical_formula_weight 394.46
_chemical_name_systematic
;
 ? 
;
_space_group_crystal_system triclinic
_space_group_IT_number 2
_space_group_name_Hall '-P 1'
_space_group_name_H-M_alt 'P -1'
_symmetry_space_group_name_Hall '-P 1'
_symmetry_space_group_name_H-M 'P -1'
_atom_sites_solution_hydrogens geom
_atom_sites_solution_primary direct
_atom_sites_solution_secondary difmap
_audit_creation_date 2015-02-04
_audit_creation_method
;
  Olex2 1.2-ac2
  (compiled 2012.03.27 svn.r2268, GUI svn.r4156)
;
_audit_update_record
;
2015-02-04 deposited with the CCDC.
2015-07-07 downloaded from the CCDC.
;
_cell_angle_alpha 76.862(4)
_cell_angle_beta 87.228(3)
_cell_angle_gamma 75.716(4)
_cell_formula_units_Z 2
_cell_length_a 9.1770(4)
_cell_length_b 10.3545(6)
_cell_length_c 11.2833(5)
_cell_measurement_reflns_used 3904
_cell_measurement_temperature 100(2)
_cell_measurement_theta_max 31.8299
_cell_measurement_theta_min 2.6908
_cell_volume 1011.80(9)
_computing_cell_refinement
;
CrysAlisPro, Agilent Technologies,
Version 1.171.36.20 (release 27-06-2012 CrysAlis171 .NET)
(compiled Jul 11 2012,15:38:31)
;
_computing_data_collection
;
CrysAlisPro, Agilent Technologies,
Version 1.171.36.20 (release 27-06-2012 CrysAlis171 .NET)
(compiled Jul 11 2012,15:38:31)
;
_computing_data_reduction
;
CrysAlisPro, Agilent Technologies,
Version 1.171.36.20 (release 27-06-2012 CrysAlis171 .NET)
(compiled Jul 11 2012,15:38:31)
;
_computing_molecular_graphics
;
O. V. Dolomanov, L. J. Bourhis, R. J. Gildea, J. A. K. Howard and H. Puschmann,
OLEX2: a complete structure solution, refinement and analysis program.
J. Appl. Cryst. (2009). 42, 339-341.
;
_computing_publication_material
;
O. V. Dolomanov, L. J. Bourhis, R. J. Gildea, J. A. K. Howard and H. Puschmann,
OLEX2: a complete structure solution, refinement and analysis program.
J. Appl. Cryst. (2009). 42, 339-341.
;
_computing_structure_refinement
;
SHELXL, G.M. Sheldrick, Acta Cryst.
(2008). A64, 112-122
;
_computing_structure_solution
;
SHELXS, G.M. Sheldrick, Acta Cryst.
(2008). A64, 112-122
;
_diffrn_ambient_temperature 100(2)
_diffrn_detector_area_resol_mean 16.2096
_diffrn_measured_fraction_theta_full 0.9989
_diffrn_measured_fraction_theta_max 0.9989
_diffrn_measurement_details
;
  1 omega  -55.00   49.00   1.0000   70.0000
omega____ theta____ kappa____ phi______ frames
    -      -24.4223   19.0000  -90.0000 104

  2 omega  -93.00   -3.00   1.0000   70.0000
omega____ theta____ kappa____ phi______ frames
    -      -24.4223  -57.0000   90.0000 90

  3 omega  -34.00   44.00   1.0000   70.0000
omega____ theta____ kappa____ phi______ frames
    -      -24.4223   57.0000  -30.0000 78

  4 omega  -87.00  -43.00   1.0000   70.0000
omega____ theta____ kappa____ phi______ frames
    -      -24.4223  178.0000  -60.0000 44

  5 omega   41.00   67.00   1.0000   70.0000
omega____ theta____ kappa____ phi______ frames
    -       25.3598  -99.0000  -60.0000 26

  6 omega   -9.00   33.00   1.0000   70.0000
omega____ theta____ kappa____ phi______ frames
    -       25.3598   89.0000   64.0000 42

  7 omega   19.00   66.00   1.0000   70.0000
omega____ theta____ kappa____ phi______ frames
    -       25.3598  -99.0000 -120.0000 47

  8 omega -100.00  -58.00   1.0000   70.0000
omega____ theta____ kappa____ phi______ frames
    -      -24.4223  178.0000   30.0000 42

  9 omega  -76.00  -51.00   1.0000   70.0000
omega____ theta____ kappa____ phi______ frames
    -      -24.4223  -77.0000  -60.0000 25
;
_diffrn_measurement_device_type 'Xcalibur, Eos'
_diffrn_measurement_method '\w scans'
_diffrn_orient_matrix_UB_11 -0.0323350000
_diffrn_orient_matrix_UB_12 0.0336814000
_diffrn_orient_matrix_UB_13 -0.0580890000
_diffrn_orient_matrix_UB_21 -0.0157972000
_diffrn_orient_matrix_UB_22 -0.0616128000
_diffrn_orient_matrix_UB_23 -0.0068445000
_diffrn_orient_matrix_UB_31 -0.0711794000
_diffrn_orient_matrix_UB_32 0.0180629000
_diffrn_orient_matrix_UB_33 0.0273159000
_diffrn_radiation_monochromator graphite
_diffrn_radiation_type 'Mo K\a'
_diffrn_radiation_wavelength 0.7107
_diffrn_reflns_av_R_equivalents 0.0192
_diffrn_reflns_av_unetI/netI 0.0307
_diffrn_reflns_limit_h_max 11
_diffrn_reflns_limit_h_min -11
_diffrn_reflns_limit_k_max 13
_diffrn_reflns_limit_k_min -13
_diffrn_reflns_limit_l_max 14
_diffrn_reflns_limit_l_min -12
_diffrn_reflns_number 10027
_diffrn_reflns_theta_full 27.50
_diffrn_reflns_theta_max 27.50
_diffrn_reflns_theta_min 2.70
_diffrn_source 'Enhance (Mo) X-ray Source'
_exptl_absorpt_coefficient_mu 0.093
_exptl_absorpt_correction_T_max 1.00000
_exptl_absorpt_correction_T_min 0.99030
_exptl_absorpt_correction_type multi-scan
_exptl_absorpt_process_details
;
CrysAlisPro, Agilent Technologies,
Version 1.171.36.20 (release 27-06-2012 CrysAlis171 .NET)
(compiled Jul 11 2012,15:38:31)
Empirical absorption correction using spherical harmonics,
 implemented in SCALE3 ABSPACK scaling algorithm.
;
_exptl_crystal_colour colorless
_exptl_crystal_density_diffrn 1.295
_exptl_crystal_density_method 'not measured'
_exptl_crystal_description tables
_exptl_crystal_F_000 416
_exptl_crystal_size_max 0.32
_exptl_crystal_size_mid 0.22
_exptl_crystal_size_min 0.14
_refine_diff_density_max 0.454
_refine_diff_density_min -0.220
_refine_diff_density_rms 0.046
_refine_ls_extinction_method none
_refine_ls_goodness_of_fit_ref 1.026
_refine_ls_hydrogen_treatment mixed
_refine_ls_matrix_type full
_refine_ls_number_parameters 266
_refine_ls_number_reflns 4642
_refine_ls_number_restraints 0
_refine_ls_restrained_S_all 1.026
_refine_ls_R_factor_all 0.0572
_refine_ls_R_factor_gt 0.0435
_refine_ls_shift/su_max 0.000
_refine_ls_shift/su_mean 0.000
_refine_ls_structure_factor_coef Fsqd
_refine_ls_weighting_details 'calc w=1/[\s^2^(Fo^2^)+(0.0435P)^2^+0.5170P] where P=(Fo^2^+2Fc^2^)/3'
_refine_ls_weighting_scheme calc
_refine_ls_wR_factor_gt 0.1002
_refine_ls_wR_factor_ref 0.1075
_reflns_number_gt 3788
_reflns_number_total 4642
_reflns_threshold_expression >2sigma(I)
_cod_data_source_file c5ob01072a2.cif
_cod_data_source_block avv9
_cod_depositor_comments 'Adding full bibliography for 7154577--7154582.cif.'
_cod_original_cell_volume 1011.79(8)
_cod_database_code 7154579
_chemical_oxdiff_formula 'c26 h25 f3'
_reflns_odcompleteness_completeness 99.89
_reflns_odcompleteness_iscentric 1
_reflns_odcompleteness_theta 29.51

loop_
_space_group_symop_id
_space_group_symop_operation_xyz
1 'x, y, z'
2 '-x, -y, -z'

loop_
_atom_site_label
_atom_site_type_symbol
_atom_site_fract_x
_atom_site_fract_y
_atom_site_fract_z
_atom_site_U_iso_or_equiv
_atom_site_adp_type
_atom_site_occupancy
_atom_site_symmetry_multiplicity
_atom_site_calc_flag
_atom_site_refinement_flags
F15 F 0.66666(10) 0.49722(9) 0.19577(9) 0.0289(2) Uani 1 1 d .
F13 F 0.52031(9) 0.38613(9) 0.14160(9) 0.0274(2) Uani 1 1 d .
F14 F 0.63729(9) 0.31046(9) 0.31389(8) 0.0250(2) Uani 1 1 d .
C4 C 0.79984(14) 0.14089(13) -0.00212(13) 0.0147(3) Uani 1 1 d .
C1 C 0.65924(15) -0.04640(14) 0.14683(13) 0.0177(3) Uani 1 1 d .
C6 C 0.67999(15) 0.06575(14) 0.18736(13) 0.0172(3) Uani 1 1 d .
H6 H 0.6475 0.0779 0.2643 0.021 Uiso 1 1 calc R
C9 C 0.78418(15) 0.28893(14) 0.13525(13) 0.0156(3) Uani 1 1 d .
C11 C 0.92791(15) 0.26065(14) 0.21173(12) 0.0153(3) Uani 1 1 d .
C7 C 0.87294(14) 0.25457(14) -0.06652(13) 0.0151(3) Uani 1 1 d .
H7 H 0.9810 0.2247 -0.0485 0.018 Uiso 1 1 calc R
C12 C 0.99371(15) 0.13005(14) 0.27893(13) 0.0160(3) Uani 1 1 d .
H12 H 0.9498 0.0587 0.2769 0.019 Uiso 1 1 calc R
C5 C 0.74951(14) 0.15956(14) 0.11225(13) 0.0150(3) Uani 1 1 d .
C3 C 0.78209(15) 0.02848(14) -0.04219(13) 0.0173(3) Uani 1 1 d .
H3 H 0.8174 0.0157 -0.1184 0.021 Uiso 1 1 calc R
C22 C 0.97677(16) 0.29878(14) -0.27958(14) 0.0199(3) Uani 1 1 d .
H22 H 1.0732 0.2663 -0.2463 0.024 Uiso 1 1 calc R
C15 C 1.12543(16) 0.34030(15) 0.28519(14) 0.0196(3) Uani 1 1 d .
H15 H 1.1696 0.4117 0.2865 0.024 Uiso 1 1 calc R
C13 C 1.12377(15) 0.10290(14) 0.34944(13) 0.0170(3) Uani 1 1 d .
C1A C 0.57787(16) -0.14418(16) 0.22638(14) 0.0229(3) Uani 1 1 d .
H1AA H 0.5502 -0.1157 0.3013 0.034 Uiso 1 1 calc R
H1AB H 0.6427 -0.2346 0.2435 0.034 Uiso 1 1 calc R
H1AC H 0.4890 -0.1444 0.1849 0.034 Uiso 1 1 calc R
C17 C 0.85226(15) 0.29940(13) -0.20291(13) 0.0163(3) Uani 1 1 d .
C2 C 0.71125(15) -0.06579(14) 0.03151(13) 0.0177(3) Uani 1 1 d .
C8 C 0.80290(16) 0.36782(14) 0.00266(13) 0.0171(3) Uani 1 1 d .
H8A H 0.7064 0.4212 -0.0326 0.021 Uiso 1 1 calc R
H8B H 0.8688 0.4285 0.0007 0.021 Uiso 1 1 calc R
C18 C 0.70878(16) 0.34678(14) -0.25577(14) 0.0191(3) Uani 1 1 d .
H18 H 0.6245 0.3474 -0.2066 0.023 Uiso 1 1 calc R
C14 C 1.19047(16) 0.20999(15) 0.35235(13) 0.0185(3) Uani 1 1 d .
C10 C 0.65278(16) 0.37005(15) 0.19652(14) 0.0204(3) Uani 1 1 d .
C16 C 0.99597(16) 0.36624(14) 0.21618(13) 0.0184(3) Uani 1 1 d .
H16 H 0.9542 0.4545 0.1726 0.022 Uiso 1 1 calc R
C21 C 0.95859(19) 0.34587(15) -0.40456(15) 0.0258(3) Uani 1 1 d .
H21 H 1.0426 0.3455 -0.4542 0.031 Uiso 1 1 calc R
C13A C 1.18889(17) -0.04053(15) 0.42097(15) 0.0234(3) Uani 1 1 d .
H13A H 1.1270 -0.0992 0.4095 0.035 Uiso 1 1 calc R
H13B H 1.1923 -0.0403 0.5058 0.035 Uiso 1 1 calc R
H13C H 1.2888 -0.0733 0.3931 0.035 Uiso 1 1 calc R
C14A C 1.32916(17) 0.18563(17) 0.42925(16) 0.0275(3) Uani 1 1 d .
H14A H 1.3594 0.2697 0.4202 0.041 Uiso 1 1 calc R
H14B H 1.4091 0.1190 0.4032 0.041 Uiso 1 1 calc R
H14C H 1.3071 0.1527 0.5131 0.041 Uiso 1 1 calc R
C19 C 0.69086(19) 0.39295(15) -0.38092(15) 0.0259(3) Uani 1 1 d .
H19 H 0.5948 0.4237 -0.4149 0.031 Uiso 1 1 calc R
C20 C 0.8157(2) 0.39342(16) -0.45577(15) 0.0287(4) Uani 1 1 d .
H20 H 0.8034 0.4254 -0.5395 0.034 Uiso 1 1 calc R
C2A C 0.69091(17) -0.18721(15) -0.01314(15) 0.0232(3) Uani 1 1 d .
H2AA H 0.7428 -0.2701 0.0407 0.035 Uiso 1 1 calc R
H2AB H 0.7312 -0.1839 -0.0936 0.035 Uiso 1 1 calc R
H2AC H 0.5858 -0.1848 -0.0149 0.035 Uiso 1 1 calc R

loop_
_atom_site_aniso_label
_atom_site_aniso_U_11
_atom_site_aniso_U_22
_atom_site_aniso_U_33
_atom_site_aniso_U_23
_atom_site_aniso_U_13
_atom_site_aniso_U_12
F15 0.0278(5) 0.0180(4) 0.0431(6) -0.0138(4) 0.0056(4) -0.0041(4)
F13 0.0165(4) 0.0288(5) 0.0355(5) -0.0105(4) -0.0034(4) 0.0009(4)
F14 0.0237(4) 0.0302(5) 0.0233(5) -0.0112(4) 0.0071(4) -0.0072(4)
C4 0.0106(6) 0.0137(6) 0.0180(7) -0.0008(5) -0.0026(5) -0.0014(5)
C1 0.0124(6) 0.0173(7) 0.0221(7) -0.0011(6) -0.0043(5) -0.0034(5)
C6 0.0143(6) 0.0195(7) 0.0171(7) -0.0030(5) -0.0001(5) -0.0038(5)
C9 0.0154(6) 0.0140(6) 0.0180(7) -0.0044(5) 0.0009(5) -0.0041(5)
C11 0.0160(6) 0.0165(6) 0.0144(7) -0.0045(5) 0.0024(5) -0.0051(5)
C7 0.0131(6) 0.0145(6) 0.0177(7) -0.0024(5) -0.0021(5) -0.0036(5)
C12 0.0169(6) 0.0164(7) 0.0166(7) -0.0056(5) 0.0038(5) -0.0067(5)
C5 0.0120(6) 0.0134(6) 0.0189(7) -0.0032(5) -0.0025(5) -0.0017(5)
C3 0.0160(6) 0.0161(6) 0.0188(7) -0.0041(5) -0.0026(5) -0.0011(5)
C22 0.0207(7) 0.0176(7) 0.0221(8) -0.0057(6) 0.0022(6) -0.0049(6)
C15 0.0226(7) 0.0184(7) 0.0221(8) -0.0075(6) 0.0020(6) -0.0103(6)
C13 0.0177(6) 0.0169(7) 0.0162(7) -0.0040(5) 0.0026(5) -0.0040(5)
C1A 0.0215(7) 0.0236(7) 0.0249(8) -0.0027(6) -0.0001(6) -0.0106(6)
C17 0.0192(7) 0.0113(6) 0.0187(7) -0.0027(5) -0.0008(5) -0.0047(5)
C2 0.0146(6) 0.0144(6) 0.0236(8) -0.0036(6) -0.0059(5) -0.0019(5)
C8 0.0191(7) 0.0150(6) 0.0172(7) -0.0025(5) -0.0024(5) -0.0045(5)
C18 0.0197(7) 0.0156(7) 0.0227(8) -0.0037(6) -0.0026(5) -0.0056(5)
C14 0.0181(7) 0.0225(7) 0.0171(7) -0.0074(6) 0.0022(5) -0.0064(6)
C10 0.0182(7) 0.0171(7) 0.0261(8) -0.0069(6) -0.0002(6) -0.0029(6)
C16 0.0223(7) 0.0149(7) 0.0185(7) -0.0042(5) 0.0010(5) -0.0050(6)
C21 0.0366(9) 0.0211(7) 0.0228(8) -0.0067(6) 0.0087(7) -0.0126(7)
C13A 0.0216(7) 0.0198(7) 0.0268(8) -0.0008(6) -0.0036(6) -0.0047(6)
C14A 0.0236(8) 0.0288(8) 0.0318(9) -0.0062(7) -0.0053(6) -0.0090(6)
C19 0.0327(8) 0.0186(7) 0.0266(8) -0.0010(6) -0.0125(6) -0.0077(6)
C20 0.0519(10) 0.0207(7) 0.0161(8) -0.0019(6) -0.0037(7) -0.0150(7)
C2A 0.0259(8) 0.0208(7) 0.0246(8) -0.0065(6) -0.0016(6) -0.0074(6)

loop_
_atom_type_symbol
_atom_type_description
_atom_type_scat_dispersion_real
_atom_type_scat_dispersion_imag
_atom_type_scat_source
C C 0.0033 0.0016 'International Tables Vol C Tables 4.2.6.8 and 6.1.1.4'
H H 0.0000 0.0000 'International Tables Vol C Tables 4.2.6.8 and 6.1.1.4'
F F 0.0171 0.0103 'International Tables Vol C Tables 4.2.6.8 and 6.1.1.4'

loop_
_geom_angle_atom_site_label_1
_geom_angle_atom_site_label_2
_geom_angle_atom_site_label_3
_geom_angle
C5 C4 C7 110.81(12)
C3 C4 C7 128.96(13)
C3 C4 C5 120.22(13)
C6 C1 C1A 119.67(13)
C6 C1 C2 119.81(13)
C2 C1 C1A 120.50(13)
C1 C6 H6 120.0
C5 C6 C1 119.95(13)
C5 C6 H6 120.0
C11 C9 C8 111.48(11)
C5 C9 C11 113.50(11)
C5 C9 C8 100.98(11)
C10 C9 C11 109.07(11)
C10 C9 C5 111.23(11)
C10 C9 C8 110.41(11)
C12 C11 C9 121.44(12)
C12 C11 C16 117.90(13)
C16 C11 C9 120.66(12)
C4 C7 H7 108.2
C4 C7 C8 101.08(11)
C17 C7 C4 116.55(11)
C17 C7 H7 108.2
C17 C7 C8 114.02(11)
C8 C7 H7 108.2
C11 C12 H12 118.9
C11 C12 C13 122.11(13)
C13 C12 H12 118.9
C4 C5 C6 120.19(13)
C4 C5 C9 110.04(12)
C6 C5 C9 129.76(13)
C4 C3 H3 119.9
C4 C3 C2 120.30(14)
C2 C3 H3 119.9
C17 C22 H22 119.5
C21 C22 H22 119.5
C21 C22 C17 120.98(14)
C14 C15 H15 119.3
C16 C15 H15 119.3
C16 C15 C14 121.47(13)
C12 C13 C13A 119.58(13)
C14 C13 C12 119.09(13)
C14 C13 C13A 121.33(13)
C1 C1A H1AA 109.5
C1 C1A H1AB 109.5
C1 C1A H1AC 109.5
H1AA C1A H1AB 109.5
H1AA C1A H1AC 109.5
H1AB C1A H1AC 109.5
C22 C17 C7 120.64(12)
C18 C17 C7 121.11(12)
C18 C17 C22 118.22(13)
C1 C2 C2A 120.44(13)
C3 C2 C1 119.51(13)
C3 C2 C2A 120.04(13)
C9 C8 H8A 110.9
C9 C8 H8B 110.9
C7 C8 C9 104.45(11)
C7 C8 H8A 110.9
C7 C8 H8B 110.9
H8A C8 H8B 108.9
C17 C18 H18 119.7
C19 C18 C17 120.69(14)
C19 C18 H18 119.7
C15 C14 C13 118.96(13)
C15 C14 C14A 120.25(13)
C13 C14 C14A 120.77(13)
F15 C10 C9 112.59(11)
F13 C10 F15 106.23(11)
F13 C10 C9 112.31(12)
F14 C10 F15 106.01(12)
F14 C10 F13 106.28(11)
F14 C10 C9 112.88(12)
C11 C16 H16 119.8
C15 C16 C11 120.46(13)
C15 C16 H16 119.8
C22 C21 H21 119.9
C20 C21 C22 120.22(15)
C20 C21 H21 119.9
C13 C13A H13A 109.5
C13 C13A H13B 109.5
C13 C13A H13C 109.5
H13A C13A H13B 109.5
H13A C13A H13C 109.5
H13B C13A H13C 109.5
C14 C14A H14A 109.5
C14 C14A H14B 109.5
C14 C14A H14C 109.5
H14A C14A H14B 109.5
H14A C14A H14C 109.5
H14B C14A H14C 109.5
C18 C19 H19 119.8
C18 C19 C20 120.41(14)
C20 C19 H19 119.8
C21 C20 C19 119.46(14)
C21 C20 H20 120.3
C19 C20 H20 120.3
C2 C2A H2AA 109.5
C2 C2A H2AB 109.5
C2 C2A H2AC 109.5
H2AA C2A H2AB 109.5
H2AA C2A H2AC 109.5
H2AB C2A H2AC 109.5

loop_
_geom_bond_atom_site_label_1
_geom_bond_atom_site_label_2
_geom_bond_distance
F15 C10 1.3520(16)
F13 C10 1.3475(16)
F14 C10 1.3448(18)
C4 C7 1.5222(18)
C4 C5 1.388(2)
C4 C3 1.3878(19)
C1 C6 1.398(2)
C1 C1A 1.5111(19)
C1 C2 1.404(2)
C6 H6 0.9300
C6 C5 1.3958(19)
C9 C11 1.5411(18)
C9 C5 1.5295(18)
C9 C8 1.5568(19)
C9 C10 1.5236(19)
C11 C12 1.3941(19)
C11 C16 1.3975(19)
C7 H7 0.9800
C7 C17 1.5099(19)
C7 C8 1.5470(19)
C12 H12 0.9300
C12 C13 1.4005(19)
C3 H3 0.9300
C3 C2 1.400(2)
C22 H22 0.9300
C22 C17 1.3990(19)
C22 C21 1.387(2)
C15 H15 0.9300
C15 C14 1.390(2)
C15 C16 1.388(2)
C13 C14 1.400(2)
C13 C13A 1.5093(19)
C1A H1AA 0.9600
C1A H1AB 0.9600
C1A H1AC 0.9600
C17 C18 1.3980(19)
C2 C2A 1.5107(19)
C8 H8A 0.9700
C8 H8B 0.9700
C18 H18 0.9300
C18 C19 1.388(2)
C14 C14A 1.512(2)
C16 H16 0.9300
C21 H21 0.9300
C21 C20 1.386(2)
C13A H13A 0.9600
C13A H13B 0.9600
C13A H13C 0.9600
C14A H14A 0.9600
C14A H14B 0.9600
C14A H14C 0.9600
C19 H19 0.9300
C19 C20 1.390(2)
C20 H20 0.9300
C2A H2AA 0.9600
C2A H2AB 0.9600
C2A H2AC 0.9600

loop_
_geom_torsion_atom_site_label_1
_geom_torsion_atom_site_label_2
_geom_torsion_atom_site_label_3
_geom_torsion_atom_site_label_4
_geom_torsion
C4 C7 C17 C22 -124.77(14)
C4 C7 C17 C18 57.37(17)
C4 C7 C8 C9 33.74(13)
C4 C3 C2 C1 -0.5(2)
C4 C3 C2 C2A 179.40(12)
C1 C6 C5 C4 -0.8(2)
C1 C6 C5 C9 179.77(13)
C6 C1 C2 C3 -0.7(2)
C6 C1 C2 C2A 179.45(12)
C9 C11 C12 C13 -179.60(12)
C9 C11 C16 C15 180.00(13)
C11 C9 C5 C4 -98.32(13)
C11 C9 C5 C6 81.15(17)
C11 C9 C8 C7 87.17(13)
C11 C9 C10 F15 66.68(15)
C11 C9 C10 F13 -173.45(11)
C11 C9 C10 F14 -53.31(15)
C11 C12 C13 C14 -0.3(2)
C11 C12 C13 C13A 179.51(13)
C7 C4 C5 C6 -179.39(12)
C7 C4 C5 C9 0.14(15)
C7 C4 C3 C2 179.85(13)
C7 C17 C18 C19 177.39(13)
C12 C11 C16 C15 0.3(2)
C12 C13 C14 C15 0.1(2)
C12 C13 C14 C14A 178.78(13)
C5 C4 C7 C17 -145.61(12)
C5 C4 C7 C8 -21.45(14)
C5 C4 C3 C2 1.01(19)
C5 C9 C11 C12 -16.16(18)
C5 C9 C11 C16 164.20(12)
C5 C9 C8 C7 -33.68(12)
C5 C9 C10 F15 -167.39(12)
C5 C9 C10 F13 -47.52(16)
C5 C9 C10 F14 72.62(15)
C3 C4 C7 C17 35.46(19)
C3 C4 C7 C8 159.62(13)
C3 C4 C5 C6 -0.35(19)
C3 C4 C5 C9 179.17(11)
C22 C17 C18 C19 -0.5(2)
C22 C21 C20 C19 -0.3(2)
C1A C1 C6 C5 -177.35(12)
C1A C1 C2 C3 177.98(12)
C1A C1 C2 C2A -1.9(2)
C17 C7 C8 C9 159.61(11)
C17 C22 C21 C20 -0.6(2)
C17 C18 C19 C20 -0.3(2)
C2 C1 C6 C5 1.3(2)
C8 C9 C11 C12 -129.37(13)
C8 C9 C11 C16 50.98(17)
C8 C9 C5 C4 21.09(14)
C8 C9 C5 C6 -159.44(13)
C8 C9 C10 F15 -56.13(15)
C8 C9 C10 F13 63.73(15)
C8 C9 C10 F14 -176.13(11)
C8 C7 C17 C22 117.99(14)
C8 C7 C17 C18 -59.87(17)
C18 C19 C20 C21 0.7(2)
C14 C15 C16 C11 -0.5(2)
C10 C9 C11 C12 108.45(14)
C10 C9 C11 C16 -71.19(16)
C10 C9 C5 C4 138.24(12)
C10 C9 C5 C6 -42.29(19)
C10 C9 C8 C7 -151.44(11)
C16 C11 C12 C13 0.1(2)
C16 C15 C14 C13 0.3(2)
C16 C15 C14 C14A -178.40(14)
C21 C22 C17 C7 -176.94(13)
C21 C22 C17 C18 1.0(2)
C13A C13 C14 C15 -179.69(14)
C13A C13 C14 C14A -1.0(2)
